data_4332483
loop_
_publ_author_name
'Michailovski, Alexej'
'R\"uegger, Heinz'
'Sheptyakov, Denis'
'Patzke, Greta R.'

_publ_section_title
;
 Synthesis and Characterization of Novel Fluorinated Poly(oxomolybdates)
;
_journal_issue 14
_journal_name_full 'Inorganic Chemistry'
_journal_page_first 5641
_journal_page_last 5652
_journal_paper_doi 10.1021/ic0604359
_journal_volume 45
_journal_year 2006
_chemical_formula_sum 'C24 H72 F6 Mo14 N6 Na4 O56'
_chemical_formula_weight 2890.00
_chemical_name_systematic
; 
 ? 
;
_space_group_IT_number 15
_symmetry_cell_setting monoclinic
_symmetry_space_group_name_Hall '-C 2yc'
_symmetry_space_group_name_H-M 'C 1 2/c 1'
_atom_sites_solution_hydrogens geom
_atom_sites_solution_primary direct
_atom_sites_solution_secondary difmap
_audit_creation_method SHELXL-97
_cell_angle_alpha 90.00
_cell_angle_beta 99.474(5)
_cell_angle_gamma 90.00
_cell_formula_units_Z 4
_cell_length_a 19.141(5)
_cell_length_b 13.982(3)
_cell_length_c 32.214(8)
_cell_measurement_reflns_used 988
_cell_measurement_temperature 295(2)
_cell_measurement_theta_max 59.043
_cell_measurement_theta_min 4.637
_cell_volume 8504(4)
_computing_cell_refinement 'Bruker SMART'
_computing_data_collection 'Bruker SMART'
_computing_data_reduction 'Bruker SMART'
_computing_molecular_graphics 'Bruker SHELXTL'
_computing_publication_material 'Bruker SHELXTL'
_computing_structure_refinement 'SHELXL-97 (Sheldrick, 1997)'
_computing_structure_solution 'SHELXS-97 (Sheldrick, 1990)'
_diffrn_ambient_temperature 295(2)
_diffrn_measured_fraction_theta_full 1.000
_diffrn_measured_fraction_theta_max 0.995
_diffrn_measurement_device_type 'CCD area detector'
_diffrn_measurement_method 'phi and omega scans'
_diffrn_radiation_monochromator graphite
_diffrn_radiation_source 'fine-focus sealed tube'
_diffrn_radiation_type MoK\a
_diffrn_radiation_wavelength 0.71073
_diffrn_reflns_av_R_equivalents 0.0408
_diffrn_reflns_av_sigmaI/netI 0.0362
_diffrn_reflns_limit_h_max 23
_diffrn_reflns_limit_h_min -23
_diffrn_reflns_limit_k_max 17
_diffrn_reflns_limit_k_min -16
_diffrn_reflns_limit_l_max 39
_diffrn_reflns_limit_l_min -39
_diffrn_reflns_number 35308
_diffrn_reflns_theta_full 25.00
_diffrn_reflns_theta_max 25.75
_diffrn_reflns_theta_min 1.28
_exptl_absorpt_coefficient_mu 2.118
_exptl_absorpt_correction_T_max 0.8488
_exptl_absorpt_correction_T_min 0.4846
_exptl_absorpt_correction_type empirical
_exptl_absorpt_process_details 'Sadabs, G. Sheldrick, Goettingen'
_exptl_crystal_colour colorless
_exptl_crystal_density_diffrn 2.257
_exptl_crystal_density_method 'not measured'
_exptl_crystal_description plate
_exptl_crystal_F_000 5568
_exptl_crystal_size_max 0.40
_exptl_crystal_size_mid 0.24
_exptl_crystal_size_min 0.08
_refine_diff_density_max 1.169
_refine_diff_density_min -0.779
_refine_diff_density_rms 0.114
_refine_ls_extinction_coef 0.000051(9)
_refine_ls_extinction_expression Fc^*^=kFc[1+0.001xFc^2^\l^3^/sin(2\q)]^-1/4^
_refine_ls_extinction_method SHELXL
_refine_ls_goodness_of_fit_ref 1.048
_refine_ls_hydrogen_treatment none
_refine_ls_matrix_type full
_refine_ls_number_parameters 498
_refine_ls_number_reflns 8103
_refine_ls_number_restraints 0
_refine_ls_restrained_S_all 1.048
_refine_ls_R_factor_all 0.0535
_refine_ls_R_factor_gt 0.0364
_refine_ls_shift/su_max 0.002
_refine_ls_shift/su_mean 0.000
_refine_ls_structure_factor_coef Fsqd
_refine_ls_weighting_details 'calc w=1/[\s^2^(Fo^2^)+(0.0398P)^2^+40.7942P] where P=(Fo^2^+2Fc^2^)/3'
_refine_ls_weighting_scheme calc
_refine_ls_wR_factor_gt 0.0847
_refine_ls_wR_factor_ref 0.0901
_reflns_number_gt 6369
_reflns_number_total 8103
_reflns_threshold_expression >2sigma(I)
_cod_data_source_file ic0604359sup1.cif
_cod_data_source_block monocap
_cod_original_sg_symbol_H-M 'C 2/c'
_cod_database_code 4332483

loop_
_symmetry_equiv_pos_as_xyz
'x, y, z'
'-x, y, -z+1/2'
'x+1/2, y+1/2, z'
'-x+1/2, y+1/2, -z+1/2'
'-x, -y, -z'
'x, -y, z-1/2'
'-x+1/2, -y+1/2, -z'
'x+1/2, -y+1/2, z-1/2'

loop_
_atom_site_label
_atom_site_type_symbol
_atom_site_fract_x
_atom_site_fract_y
_atom_site_fract_z
_atom_site_U_iso_or_equiv
_atom_site_adp_type
_atom_site_occupancy
_atom_site_symmetry_multiplicity
_atom_site_calc_flag
_atom_site_refinement_flags
Mo1 Mo 0.76373(3) 0.65920(4) 0.673203(15) 0.03557(13) Uani 1 1 d .
Mo2 Mo 0.60914(3) 0.77944(4) 0.653471(16) 0.03685(13) Uani 1 1 d .
Mo3 Mo 0.90686(2) 0.74420(4) 0.640928(16) 0.03588(13) Uani 1 1 d .
Mo4 Mo 0.74230(3) 1.06012(3) 0.561273(14) 0.03219(12) Uani 1 1 d .
Mo5 Mo 0.89637(2) 0.94931(3) 0.585865(15) 0.03349(12) Uani 1 1 d .
Mo6 Mo 0.59852(2) 0.97584(4) 0.596333(15) 0.03438(13) Uani 1 1 d .
Mo7 Mo 0.77391(2) 0.92723(3) 0.663800(14) 0.03091(12) Uani 1 1 d .
Na1 Na 0.72134(11) 0.76342(15) 0.55300(6) 0.0354(5) Uani 1 1 d .
Na2 Na 0.81536(15) 0.5395(2) 0.58617(9) 0.0633(7) Uani 1 1 d .
F1 F 0.78360(15) 0.9100(2) 0.55992(10) 0.0356(7) Uani 1 1 d .
F2 F 0.79235(15) 0.7171(2) 0.61299(9) 0.0343(7) Uani 1 1 d .
F3 F 0.64109(16) 0.8280(2) 0.59274(9) 0.0350(7) Uani 1 1 d .
O1 O 0.6675(2) 0.6719(3) 0.64418(11) 0.0374(9) Uani 1 1 d .
O2 O 0.8558(2) 0.7178(3) 0.68641(11) 0.0399(9) Uani 1 1 d .
O3 O 0.90711(19) 0.8131(3) 0.58886(11) 0.0346(9) Uani 1 1 d .
O4 O 0.83765(19) 1.0579(3) 0.59334(12) 0.0361(9) Uani 1 1 d .
O5 O 0.65126(19) 0.9997(3) 0.55046(11) 0.0358(9) Uani 1 1 d .
O6 O 0.5983(2) 0.9162(3) 0.64990(12) 0.0386(9) Uani 1 1 d .
O7 O 0.7569(2) 1.0736(3) 0.51107(12) 0.0485(11) Uani 1 1 d .
O8 O 0.7200(2) 1.1718(3) 0.57505(13) 0.0472(10) Uani 1 1 d .
O9 O 0.9723(2) 0.9878(3) 0.61637(15) 0.0528(11) Uani 1 1 d .
O10 O 0.9109(2) 0.9660(3) 0.53590(14) 0.0526(11) Uani 1 1 d .
O11 O 0.9846(2) 0.7813(3) 0.67006(15) 0.0559(12) Uani 1 1 d .
O12 O 0.9231(2) 0.6307(3) 0.62503(15) 0.0533(11) Uani 1 1 d .
O13 O 0.7488(3) 0.6395(3) 0.72279(13) 0.0578(12) Uani 1 1 d .
O14 O 0.7834(2) 0.5489(3) 0.65575(14) 0.0525(11) Uani 1 1 d .
O15 O 0.5297(2) 0.7396(3) 0.62734(15) 0.0568(12) Uani 1 1 d .
O16 O 0.6021(2) 0.7667(3) 0.70500(14) 0.0556(12) Uani 1 1 d .
O17 O 0.5193(2) 0.9410(3) 0.56712(14) 0.0511(11) Uani 1 1 d .
O18 O 0.5840(2) 1.0893(3) 0.61082(14) 0.0509(11) Uani 1 1 d .
O19 O 0.72938(19) 0.8207(3) 0.67630(11) 0.0351(9) Uani 1 1 d .
O20 O 0.71872(18) 0.9982(3) 0.62506(11) 0.0329(8) Uani 1 1 d .
O21 O 0.85590(19) 0.8969(3) 0.64689(12) 0.0358(9) Uani 1 1 d .
O22 O 0.7938(2) 0.9936(3) 0.70855(13) 0.0520(11) Uani 1 1 d .
O23 O 0.8330(2) 0.7182(3) 0.51813(12) 0.0433(10) Uani 1 1 d .
O24 O 0.7043(2) 0.5887(3) 0.54445(13) 0.0515(11) Uani 1 1 d .
O25 O 0.6066(2) 0.5290(3) 0.59386(14) 0.0535(11) Uani 1 1 d .
O26 O 0.8908(2) 0.5351(3) 0.53436(13) 0.0462(10) Uani 1 1 d .
O27 O 0.7965(4) 0.3750(5) 0.5833(2) 0.102(2) Uani 1 1 d .
O28 O 0.8843(3) 1.2308(4) 0.63304(17) 0.0688(14) Uani 1 1 d .
N1 N 0.4492(2) 0.7214(3) 0.49824(14) 0.0350(11) Uani 1 1 d .
C11 C 0.5106(4) 0.6761(5) 0.5255(2) 0.063(2) Uani 1 1 d .
H11A H 0.5447 0.6559 0.5085 0.094 Uiso 1 1 calc R
H11B H 0.4947 0.6217 0.5395 0.094 Uiso 1 1 calc R
H11C H 0.5322 0.7215 0.5460 0.094 Uiso 1 1 calc R
C12 C 0.3964(4) 0.7534(6) 0.5243(2) 0.069(2) Uani 1 1 d .
H12A H 0.3812 0.6996 0.5390 0.103 Uiso 1 1 calc R
H12B H 0.3564 0.7810 0.5065 0.103 Uiso 1 1 calc R
H12C H 0.4176 0.8003 0.5443 0.103 Uiso 1 1 calc R
C13 C 0.4158(4) 0.6489(6) 0.4666(2) 0.068(2) Uani 1 1 d .
H13A H 0.4499 0.6283 0.4497 0.102 Uiso 1 1 calc R
H13B H 0.3760 0.6773 0.4488 0.102 Uiso 1 1 calc R
H13C H 0.4000 0.5950 0.4810 0.102 Uiso 1 1 calc R
C14 C 0.4719(4) 0.8048(6) 0.4758(3) 0.073(2) Uani 1 1 d .
H14A H 0.5063 0.7850 0.4590 0.109 Uiso 1 1 calc R
H14B H 0.4926 0.8518 0.4958 0.109 Uiso 1 1 calc R
H14C H 0.4317 0.8319 0.4580 0.109 Uiso 1 1 calc R
N2 N 0.7000(3) 0.2978(4) 0.68775(15) 0.0481(13) Uani 1 1 d .
C21 C 0.6706(5) 0.3535(7) 0.6499(3) 0.102(3) Uani 1 1 d .
H21A H 0.6638 0.4187 0.6578 0.153 Uiso 1 1 calc R
H21B H 0.6259 0.3266 0.6374 0.153 Uiso 1 1 calc R
H21C H 0.7029 0.3514 0.6301 0.153 Uiso 1 1 calc R
C22 C 0.7681(6) 0.3377(9) 0.7093(4) 0.140(5) Uani 1 1 d .
H22A H 0.7615 0.4031 0.7168 0.210 Uiso 1 1 calc R
H22B H 0.8027 0.3343 0.6909 0.210 Uiso 1 1 calc R
H22C H 0.7843 0.3013 0.7344 0.210 Uiso 1 1 calc R
C23 C 0.7096(10) 0.2013(8) 0.6772(3) 0.182(8) Uani 1 1 d .
H23A H 0.7402 0.1979 0.6564 0.273 Uiso 1 1 calc R
H23B H 0.6645 0.1735 0.6661 0.273 Uiso 1 1 calc R
H23C H 0.7305 0.1668 0.7019 0.273 Uiso 1 1 calc R
C24 C 0.6542(5) 0.3037(9) 0.7192(3) 0.123(5) Uani 1 1 d .
H24A H 0.6477 0.3695 0.7261 0.184 Uiso 1 1 calc R
H24B H 0.6753 0.2697 0.7440 0.184 Uiso 1 1 calc R
H24C H 0.6091 0.2757 0.7083 0.184 Uiso 1 1 calc R
N3 N 1.0000 1.0560(6) 0.7500 0.070(3) Uani 1 2 d S
C31 C 0.9533(6) 1.1171(9) 0.7202(4) 0.125(4) Uani 1 1 d .
H31A H 0.9814 1.1555 0.7046 0.187 Uiso 1 1 calc R
H31B H 0.9261 1.1578 0.7354 0.187 Uiso 1 1 calc R
H31C H 0.9218 1.0776 0.7011 0.187 Uiso 1 1 calc R
C32 C 1.0312(15) 1.0007(17) 0.7260(6) 0.48(3) Uani 1 1 d .
H32A H 1.0555 1.0392 0.7083 0.716 Uiso 1 1 calc R
H32B H 0.9964 0.9619 0.7089 0.716 Uiso 1 1 calc R
H32C H 1.0647 0.9602 0.7433 0.716 Uiso 1 1 calc R
N4 N 1.0000 0.5034(6) 0.7500 0.062(2) Uani 1 2 d S
C41 C 0.9570(6) 0.4454(9) 0.7189(4) 0.144(5) Uani 1 1 d .
H41A H 0.9286 0.4859 0.6987 0.216 Uiso 1 1 calc R
H41B H 0.9267 0.4053 0.7324 0.216 Uiso 1 1 calc R
H41C H 0.9870 0.4061 0.7048 0.216 Uiso 1 1 calc R
C42 C 1.0456(7) 0.5613(11) 0.7283(4) 0.165(6) Uani 1 1 d .
H42A H 1.0171 0.6003 0.7076 0.247 Uiso 1 1 calc R
H42B H 1.0752 0.5203 0.7147 0.247 Uiso 1 1 calc R
H42C H 1.0748 0.6015 0.7482 0.247 Uiso 1 1 calc R

loop_
_atom_site_aniso_label
_atom_site_aniso_U_11
_atom_site_aniso_U_22
_atom_site_aniso_U_33
_atom_site_aniso_U_23
_atom_site_aniso_U_13
_atom_site_aniso_U_12
Mo1 0.0441(3) 0.0332(3) 0.0282(2) 0.0042(2) 0.0024(2) -0.0050(2)
Mo2 0.0335(3) 0.0434(3) 0.0357(3) -0.0023(2) 0.0119(2) -0.0088(2)
Mo3 0.0274(2) 0.0379(3) 0.0397(3) 0.0004(2) -0.0022(2) 0.0019(2)
Mo4 0.0363(3) 0.0297(3) 0.0305(2) 0.0010(2) 0.0055(2) -0.0003(2)
Mo5 0.0288(2) 0.0328(3) 0.0407(3) -0.0028(2) 0.0109(2) -0.0058(2)
Mo6 0.0268(2) 0.0420(3) 0.0338(3) -0.0009(2) 0.00352(19) 0.0045(2)
Mo7 0.0322(2) 0.0328(3) 0.0271(2) -0.0024(2) 0.00268(18) -0.0034(2)
Na1 0.0366(12) 0.0368(12) 0.0320(11) 0.0024(9) 0.0035(9) 0.0022(9)
Na2 0.0614(17) 0.0680(19) 0.0643(18) -0.0021(14) 0.0216(14) 0.0013(14)
F1 0.0323(16) 0.0291(17) 0.0444(18) -0.0057(14) 0.0034(14) -0.0025(13)
F2 0.0324(16) 0.0429(18) 0.0259(15) 0.0018(13) -0.0002(12) -0.0035(14)
F3 0.0356(17) 0.0406(18) 0.0297(16) -0.0014(13) 0.0078(13) 0.0028(14)
O1 0.040(2) 0.034(2) 0.037(2) -0.0056(17) 0.0049(17) -0.0092(17)
O2 0.044(2) 0.044(2) 0.028(2) 0.0024(17) -0.0071(17) -0.0015(19)
O3 0.032(2) 0.033(2) 0.039(2) -0.0050(17) 0.0078(17) -0.0012(16)
O4 0.035(2) 0.031(2) 0.043(2) -0.0049(17) 0.0077(17) -0.0066(17)
O5 0.035(2) 0.042(2) 0.0285(19) -0.0020(17) 0.0006(16) 0.0024(17)
O6 0.037(2) 0.044(2) 0.037(2) -0.0009(18) 0.0122(17) 0.0007(18)
O7 0.062(3) 0.053(3) 0.031(2) 0.0045(19) 0.011(2) -0.008(2)
O8 0.056(3) 0.034(2) 0.051(2) -0.0019(19) 0.005(2) 0.004(2)
O9 0.035(2) 0.051(3) 0.072(3) -0.013(2) 0.007(2) -0.011(2)
O10 0.062(3) 0.050(3) 0.052(3) 0.000(2) 0.029(2) -0.003(2)
O11 0.035(2) 0.064(3) 0.062(3) 0.000(2) -0.012(2) -0.001(2)
O12 0.050(3) 0.043(3) 0.067(3) -0.002(2) 0.012(2) 0.010(2)
O13 0.078(3) 0.063(3) 0.032(2) 0.011(2) 0.008(2) -0.014(3)
O14 0.066(3) 0.033(2) 0.059(3) 0.004(2) 0.013(2) -0.002(2)
O15 0.039(2) 0.073(3) 0.061(3) -0.013(2) 0.013(2) -0.018(2)
O16 0.059(3) 0.067(3) 0.047(3) -0.002(2) 0.027(2) -0.011(2)
O17 0.032(2) 0.066(3) 0.052(3) -0.003(2) -0.0039(19) 0.000(2)
O18 0.052(3) 0.050(3) 0.053(3) -0.002(2) 0.013(2) 0.016(2)
O19 0.033(2) 0.037(2) 0.035(2) -0.0019(17) 0.0043(16) -0.0041(16)
O20 0.0291(19) 0.041(2) 0.0288(19) 0.0013(16) 0.0046(15) -0.0025(16)
O21 0.032(2) 0.037(2) 0.038(2) 0.0024(17) 0.0053(17) -0.0007(17)
O22 0.068(3) 0.048(3) 0.038(2) -0.013(2) 0.000(2) -0.005(2)
O23 0.046(2) 0.046(2) 0.036(2) 0.0008(19) 0.0014(18) -0.001(2)
O24 0.059(3) 0.048(3) 0.047(3) -0.012(2) 0.007(2) -0.009(2)
O25 0.049(3) 0.050(3) 0.062(3) -0.013(2) 0.010(2) -0.010(2)
O26 0.044(2) 0.050(3) 0.042(2) 0.003(2) 0.0014(19) 0.007(2)
O27 0.139(6) 0.075(4) 0.103(5) -0.009(4) 0.054(4) -0.001(4)
O28 0.064(3) 0.061(3) 0.084(4) -0.021(3) 0.022(3) -0.013(3)
N1 0.041(3) 0.028(2) 0.036(3) 0.004(2) 0.005(2) 0.002(2)
C11 0.064(5) 0.070(5) 0.048(4) -0.003(4) -0.009(3) 0.019(4)
C12 0.064(5) 0.083(6) 0.067(5) 0.002(4) 0.033(4) 0.006(4)
C13 0.074(5) 0.067(5) 0.056(4) -0.021(4) -0.008(4) -0.013(4)
C14 0.071(5) 0.065(5) 0.087(6) 0.030(4) 0.026(4) -0.007(4)
N2 0.055(3) 0.055(3) 0.034(3) 0.004(2) 0.005(2) -0.005(3)
C21 0.107(8) 0.119(9) 0.072(6) 0.049(6) -0.009(5) 0.007(6)
C22 0.115(9) 0.176(13) 0.111(9) 0.053(8) -0.033(7) -0.069(9)
C23 0.39(2) 0.076(8) 0.069(7) -0.017(6) 0.006(11) 0.060(11)
C24 0.081(7) 0.216(14) 0.071(6) 0.042(8) 0.016(5) 0.054(8)
N3 0.084(7) 0.050(5) 0.065(6) 0.000 -0.017(5) 0.000
C31 0.101(8) 0.142(11) 0.120(9) 0.001(8) -0.017(7) 0.045(8)
C32 0.61(5) 0.51(4) 0.24(2) -0.21(3) -0.17(3) 0.50(4)
N4 0.068(6) 0.054(5) 0.062(5) 0.000 0.006(5) 0.000
C41 0.108(9) 0.136(11) 0.173(13) -0.067(10) -0.021(9) -0.018(8)
C42 0.168(13) 0.202(16) 0.121(11) 0.049(10) 0.016(9) -0.074(12)

loop_
_atom_type_symbol
_atom_type_description
_atom_type_scat_dispersion_real
_atom_type_scat_dispersion_imag
_atom_type_scat_source
O O 0.0106 0.0060 'International Tables Vol C Tables 4.2.6.8 and 6.1.1.4'
H H 0.0000 0.0000 'International Tables Vol C Tables 4.2.6.8 and 6.1.1.4'
N N 0.0061 0.0033 'International Tables Vol C Tables 4.2.6.8 and 6.1.1.4'
C C 0.0033 0.0016 'International Tables Vol C Tables 4.2.6.8 and 6.1.1.4'
F F 0.0171 0.0103 'International Tables Vol C Tables 4.2.6.8 and 6.1.1.4'
Na Na 0.0362 0.0249 'International Tables Vol C Tables 4.2.6.8 and 6.1.1.4'
Mo Mo -1.6832 0.6857 'International Tables Vol C Tables 4.2.6.8 and 6.1.1.4'

loop_
_geom_angle_atom_site_label_1
_geom_angle_atom_site_label_2
_geom_angle_atom_site_label_3
_geom_angle
_geom_angle_site_symmetry_1
_geom_angle_site_symmetry_3
O13 Mo1 O14 104.2(2) . .
O13 Mo1 O2 98.69(19) . .
O14 Mo1 O2 102.4(2) . .
O13 Mo1 O1 100.2(2) . .
O14 Mo1 O1 99.68(19) . .
O2 Mo1 O1 146.35(16) . .
O13 Mo1 F2 167.25(18) . .
O14 Mo1 F2 86.75(17) . .
O2 Mo1 F2 72.16(13) . .
O1 Mo1 F2 84.12(13) . .
O13 Mo1 O19 91.38(19) . .
O14 Mo1 O19 163.41(17) . .
O2 Mo1 O19 80.48(15) . .
O1 Mo1 O19 71.47(14) . .
F2 Mo1 O19 78.53(12) . .
O13 Mo1 Na2 141.57(18) . .
O14 Mo1 Na2 37.45(15) . .
O2 Mo1 Na2 90.66(13) . .
O1 Mo1 Na2 91.62(12) . .
F2 Mo1 Na2 49.38(9) . .
O19 Mo1 Na2 127.00(10) . .
O16 Mo2 O15 103.9(2) . .
O16 Mo2 O6 97.9(2) . .
O15 Mo2 O6 102.5(2) . .
O16 Mo2 O1 102.2(2) . .
O15 Mo2 O1 99.3(2) . .
O6 Mo2 O1 145.67(16) . .
O16 Mo2 F3 163.66(18) . .
O15 Mo2 F3 90.99(17) . .
O6 Mo2 F3 71.94(13) . .
O1 Mo2 F3 81.54(14) . .
O16 Mo2 O19 87.20(18) . .
O15 Mo2 O19 166.96(17) . .
O6 Mo2 O19 82.32(15) . .
O1 Mo2 O19 71.29(14) . .
F3 Mo2 O19 78.88(12) . .
O11 Mo3 O12 105.2(2) . .
O11 Mo3 O2 98.4(2) . .
O12 Mo3 O2 100.9(2) . .
O11 Mo3 O3 101.5(2) . .
O12 Mo3 O3 100.12(19) . .
O2 Mo3 O3 145.99(16) . .
O11 Mo3 F2 166.38(18) . .
O12 Mo3 F2 86.40(17) . .
O2 Mo3 F2 71.99(13) . .
O3 Mo3 F2 83.03(13) . .
O11 Mo3 O21 90.84(18) . .
O12 Mo3 O21 163.24(18) . .
O2 Mo3 O21 81.00(15) . .
O3 Mo3 O21 71.43(14) . .
F2 Mo3 O21 78.34(12) . .
O11 Mo3 Na2 144.10(17) . .
O12 Mo3 Na2 39.23(16) . .
O2 Mo3 Na2 87.40(12) . .
O3 Mo3 Na2 92.33(12) . .
F2 Mo3 Na2 47.18(9) . .
O21 Mo3 Na2 125.04(10) . .
O7 Mo4 O8 103.6(2) . .
O7 Mo4 O5 99.39(18) . .
O8 Mo4 O5 101.10(19) . .
O7 Mo4 O4 102.78(19) . .
O8 Mo4 O4 97.51(18) . .
O5 Mo4 O4 146.69(16) . .
O7 Mo4 F1 88.39(17) . .
O8 Mo4 F1 165.83(16) . .
O5 Mo4 F1 84.10(14) . .
O4 Mo4 F1 72.08(13) . .
O7 Mo4 O20 164.52(18) . .
O8 Mo4 O20 91.01(17) . .
O5 Mo4 O20 72.28(14) . .
O4 Mo4 O20 80.05(14) . .
F1 Mo4 O20 77.93(12) . .
O10 Mo5 O9 104.3(2) . .
O10 Mo5 O3 98.74(19) . .
O9 Mo5 O3 102.17(19) . .
O10 Mo5 O4 101.56(19) . .
O9 Mo5 O4 98.00(19) . .
O3 Mo5 O4 146.75(15) . .
O10 Mo5 F1 88.74(18) . .
O9 Mo5 F1 165.26(17) . .
O3 Mo5 F1 82.21(13) . .
O4 Mo5 F1 72.25(13) . .
O10 Mo5 O21 165.40(18) . .
O9 Mo5 O21 89.05(18) . .
O3 Mo5 O21 72.22(14) . .
O4 Mo5 O21 82.04(15) . .
F1 Mo5 O21 78.82(12) . .
O18 Mo6 O17 104.3(2) . .
O18 Mo6 O6 97.77(19) . .
O17 Mo6 O6 103.73(19) . .
O18 Mo6 O5 100.21(19) . .
O17 Mo6 O5 98.84(18) . .
O6 Mo6 O5 146.55(16) . .
O18 Mo6 F3 164.15(17) . .
O17 Mo6 F3 90.34(17) . .
O6 Mo6 F3 72.48(14) . .
O5 Mo6 F3 83.13(14) . .
O18 Mo6 O20 87.76(18) . .
O17 Mo6 O20 165.89(17) . .
O6 Mo6 O20 81.41(14) . .
O5 Mo6 O20 71.40(13) . .
F3 Mo6 O20 78.58(12) . .
O22 Mo7 O21 107.5(2) . .
O22 Mo7 O19 108.1(2) . .
O21 Mo7 O19 110.06(17) . .
O22 Mo7 O20 108.12(19) . .
O21 Mo7 O20 111.32(16) . .
O19 Mo7 O20 111.59(17) . .
F2 Na1 F3 89.95(13) . .
F2 Na1 F1 86.84(13) . .
F3 Na1 F1 88.84(13) . .
F2 Na1 O23 164.10(16) . 7_666
F3 Na1 O23 105.35(15) . 7_666
F1 Na1 O23 97.55(15) . 7_666
F2 Na1 O24 82.10(14) . .
F3 Na1 O24 110.86(15) . .
F1 Na1 O24 157.26(16) . .
O23 Na1 O24 88.31(16) 7_666 .
F2 Na1 O23 83.17(13) . .
F3 Na1 O23 166.73(15) . .
F1 Na1 O23 79.49(13) . .
O23 Na1 O23 82.63(15) 7_666 .
O24 Na1 O23 79.51(15) . .
F2 Na1 Na2 46.66(10) . .
F3 Na1 Na2 120.25(11) . .
F1 Na1 Na2 119.71(11) . .
O23 Na1 Na2 119.25(13) 7_666 .
O24 Na1 Na2 40.68(12) . .
O23 Na1 Na2 61.98(11) . .
F2 Na1 Na1 121.36(13) . 7_666
F3 Na1 Na1 148.15(13) . 7_666
F1 Na1 Na1 87.39(11) . 7_666
O23 Na1 Na1 44.12(11) 7_666 7_666
O24 Na1 Na1 81.59(12) . 7_666
O23 Na1 Na1 38.51(9) . 7_666
Na2 Na1 Na1 88.68(8) . 7_666
O27 Na2 O26 93.1(2) . .
O27 Na2 O24 98.2(2) . .
O26 Na2 O24 101.34(18) . .
O27 Na2 O14 91.7(2) . .
O26 Na2 O14 157.7(2) . .
O24 Na2 O14 99.56(18) . .
O27 Na2 O12 128.1(2) . .
O26 Na2 O12 79.85(17) . .
O24 Na2 O12 133.70(19) . .
O14 Na2 O12 80.02(17) . .
O27 Na2 F2 153.2(2) . .
O26 Na2 F2 113.54(16) . .
O24 Na2 F2 74.96(14) . .
O14 Na2 F2 64.74(13) . .
O12 Na2 F2 62.98(13) . .
O27 Na2 Mo1 115.91(18) . .
O26 Na2 Mo1 147.93(15) . .
O24 Na2 Mo1 88.35(13) . .
O14 Na2 Mo1 25.35(10) . .
O12 Na2 Mo1 71.68(12) . .
F2 Na2 Mo1 39.45(7) . .
O27 Na2 Mo3 148.4(2) . .
O26 Na2 Mo3 93.49(13) . .
O24 Na2 Mo3 110.65(14) . .
O14 Na2 Mo3 71.64(12) . .
O12 Na2 Mo3 24.94(10) . .
F2 Na2 Mo3 38.05(7) . .
Mo1 Na2 Mo3 54.68(5) . .
O27 Na2 Na1 139.8(2) . .
O26 Na2 Na1 98.18(14) . .
O24 Na2 Na1 41.78(12) . .
O14 Na2 Na1 92.11(13) . .
O12 Na2 Na1 91.96(13) . .
F2 Na2 Na1 37.79(8) . .
Mo1 Na2 Na1 68.97(6) . .
Mo3 Na2 Na1 69.30(6) . .
Mo4 F1 Mo5 94.81(11) . .
Mo4 F1 Na1 129.71(14) . .
Mo5 F1 Na1 133.21(15) . .
Mo1 F2 Mo3 94.28(10) . .
Mo1 F2 Na1 129.84(14) . .
Mo3 F2 Na1 134.26(15) . .
Mo1 F2 Na2 91.17(12) . .
Mo3 F2 Na2 94.77(12) . .
Na1 F2 Na2 95.55(13) . .
Mo6 F3 Mo2 94.63(11) . .
Mo6 F3 Na1 131.68(15) . .
Mo2 F3 Na1 131.09(15) . .
Mo2 O1 Mo1 121.87(18) . .
Mo3 O2 Mo1 118.27(18) . .
Mo5 O3 Mo3 121.51(19) . .
Mo5 O4 Mo4 117.54(18) . .
Mo4 O5 Mo6 120.42(18) . .
Mo6 O6 Mo2 118.01(19) . .
Mo3 O12 Na2 115.8(2) . .
Mo1 O14 Na2 117.2(2) . .
Mo7 O19 Mo1 129.74(19) . .
Mo7 O19 Mo2 127.25(19) . .
Mo1 O19 Mo2 90.99(13) . .
Mo7 O20 Mo4 129.64(18) . .
Mo7 O20 Mo6 128.65(18) . .
Mo4 O20 Mo6 91.21(12) . .
Mo7 O21 Mo5 127.32(19) . .
Mo7 O21 Mo3 129.07(19) . .
Mo5 O21 Mo3 90.95(13) . .
Na1 O23 Na1 97.37(15) 7_666 .
Na2 O24 Na1 97.54(17) . .
C14 N1 C12 108.8(6) . .
C14 N1 C11 110.9(5) . .
C12 N1 C11 109.9(5) . .
C14 N1 C13 109.1(6) . .
C12 N1 C13 109.5(5) . .
C11 N1 C13 108.7(5) . .
N1 C11 H11A 109.5 . .
N1 C11 H11B 109.5 . .
H11A C11 H11B 109.5 . .
N1 C11 H11C 109.5 . .
H11A C11 H11C 109.5 . .
H11B C11 H11C 109.5 . .
N1 C12 H12A 109.5 . .
N1 C12 H12B 109.5 . .
H12A C12 H12B 109.5 . .
N1 C12 H12C 109.5 . .
H12A C12 H12C 109.5 . .
H12B C12 H12C 109.5 . .
N1 C13 H13A 109.5 . .
N1 C13 H13B 109.5 . .
H13A C13 H13B 109.5 . .
N1 C13 H13C 109.5 . .
H13A C13 H13C 109.5 . .
H13B C13 H13C 109.5 . .
N1 C14 H14A 109.5 . .
N1 C14 H14B 109.5 . .
H14A C14 H14B 109.5 . .
N1 C14 H14C 109.5 . .
H14A C14 H14C 109.5 . .
H14B C14 H14C 109.5 . .
C23 N2 C24 109.9(9) . .
C23 N2 C21 110.6(7) . .
C24 N2 C21 110.7(7) . .
C23 N2 C22 109.5(10) . .
C24 N2 C22 103.8(7) . .
C21 N2 C22 112.1(7) . .
N2 C21 H21A 109.5 . .
N2 C21 H21B 109.5 . .
H21A C21 H21B 109.5 . .
N2 C21 H21C 109.5 . .
H21A C21 H21C 109.5 . .
H21B C21 H21C 109.5 . .
N2 C22 H22A 109.5 . .
N2 C22 H22B 109.5 . .
H22A C22 H22B 109.5 . .
N2 C22 H22C 109.5 . .
H22A C22 H22C 109.5 . .
H22B C22 H22C 109.5 . .
N2 C23 H23A 109.5 . .
N2 C23 H23B 109.5 . .
H23A C23 H23B 109.5 . .
N2 C23 H23C 109.5 . .
H23A C23 H23C 109.5 . .
H23B C23 H23C 109.5 . .
N2 C24 H24A 109.5 . .
N2 C24 H24B 109.5 . .
H24A C24 H24B 109.5 . .
N2 C24 H24C 109.5 . .
H24A C24 H24C 109.5 . .
H24B C24 H24C 109.5 . .
C32 N3 C32 107(3) . 2_756
C32 N3 C31 116.2(14) . 2_756
C32 N3 C31 104.2(9) 2_756 2_756
C32 N3 C31 104.2(9) . .
C32 N3 C31 116.2(14) 2_756 .
C31 N3 C31 109.1(12) 2_756 .
N3 C31 H31A 109.5 . .
N3 C31 H31B 109.5 . .
H31A C31 H31B 109.5 . .
N3 C31 H31C 109.5 . .
H31A C31 H31C 109.5 . .
H31B C31 H31C 109.5 . .
N3 C32 H32A 109.5 . .
N3 C32 H32B 109.5 . .
H32A C32 H32B 109.5 . .
N3 C32 H32C 109.5 . .
H32A C32 H32C 109.5 . .
H32B C32 H32C 109.5 . .
C41 N4 C41 111.3(13) 2_756 .
C41 N4 C42 109.3(8) 2_756 .
C41 N4 C42 107.4(8) . .
C41 N4 C42 107.4(8) 2_756 2_756
C41 N4 C42 109.3(8) . 2_756
C42 N4 C42 112.2(15) . 2_756
N4 C41 H41A 109.5 . .
N4 C41 H41B 109.5 . .
H41A C41 H41B 109.5 . .
N4 C41 H41C 109.5 . .
H41A C41 H41C 109.5 . .
H41B C41 H41C 109.5 . .
N4 C42 H42A 109.5 . .
N4 C42 H42B 109.5 . .
H42A C42 H42B 109.5 . .
N4 C42 H42C 109.5 . .
H42A C42 H42C 109.5 . .
H42B C42 H42C 109.5 . .

loop_
_geom_bond_atom_site_label_1
_geom_bond_atom_site_label_2
_geom_bond_distance
_geom_bond_site_symmetry_2
Mo1 O13 1.691(4) .
Mo1 O14 1.705(4) .
Mo1 O2 1.927(4) .
Mo1 O1 1.931(4) .
Mo1 F2 2.251(3) .
Mo1 O19 2.358(4) .
Mo1 Na2 3.543(3) .
Mo2 O16 1.697(4) .
Mo2 O15 1.706(4) .
Mo2 O6 1.925(4) .
Mo2 O1 1.926(4) .
Mo2 F3 2.249(3) .
Mo2 O19 2.369(4) .
Mo3 O11 1.704(4) .
Mo3 O12 1.712(4) .
Mo3 O2 1.925(4) .
Mo3 O3 1.935(4) .
Mo3 F2 2.260(3) .
Mo3 O21 2.368(4) .
Mo3 Na2 3.654(3) .
Mo4 O7 1.696(4) .
Mo4 O8 1.698(4) .
Mo4 O5 1.916(4) .
Mo4 O4 1.944(4) .
Mo4 F1 2.246(3) .
Mo4 O20 2.341(4) .
Mo5 O10 1.694(4) .
Mo5 O9 1.702(4) .
Mo5 O3 1.917(4) .
Mo5 O4 1.927(4) .
Mo5 F1 2.251(3) .
Mo5 O21 2.346(4) .
Mo6 O18 1.690(4) .
Mo6 O17 1.718(4) .
Mo6 O6 1.917(4) .
Mo6 O5 1.951(4) .
Mo6 F3 2.232(3) .
Mo6 O20 2.355(3) .
Mo7 O22 1.704(4) .
Mo7 O21 1.795(4) .
Mo7 O19 1.795(4) .
Mo7 O20 1.796(4) .
Na1 F2 2.266(3) .
Na1 F3 2.337(4) .
Na1 F1 2.363(4) .
Na1 O23 2.369(4) 7_666
Na1 O24 2.474(5) .
Na1 O23 2.649(5) .
Na1 Na2 3.681(4) .
Na1 Na1 3.773(4) 7_666
Na2 O27 2.327(7) .
Na2 O26 2.380(5) .
Na2 O24 2.420(5) .
Na2 O14 2.422(5) .
Na2 O12 2.567(5) .
Na2 F2 2.690(4) .
O23 Na1 2.369(4) 7_666
N1 C14 1.475(8) .
N1 C12 1.484(8) .
N1 C11 1.489(8) .
N1 C13 1.503(8) .
C11 H11A 0.9600 .
C11 H11B 0.9600 .
C11 H11C 0.9600 .
C12 H12A 0.9600 .
C12 H12B 0.9600 .
C12 H12C 0.9600 .
C13 H13A 0.9600 .
C13 H13B 0.9600 .
C13 H13C 0.9600 .
C14 H14A 0.9600 .
C14 H14B 0.9600 .
C14 H14C 0.9600 .
N2 C23 1.411(11) .
N2 C24 1.448(10) .
N2 C21 1.477(9) .
N2 C22 1.481(11) .
C21 H21A 0.9600 .
C21 H21B 0.9600 .
C21 H21C 0.9600 .
C22 H22A 0.9600 .
C22 H22B 0.9600 .
C22 H22C 0.9600 .
C23 H23A 0.9600 .
C23 H23B 0.9600 .
C23 H23C 0.9600 .
C24 H24A 0.9600 .
C24 H24B 0.9600 .
C24 H24C 0.9600 .
N3 C32 1.306(15) .
N3 C32 1.306(15) 2_756
N3 C31 1.472(11) 2_756
N3 C31 1.472(11) .
C31 H31A 0.9600 .
C31 H31B 0.9600 .
C31 H31C 0.9600 .
C32 H32A 0.9600 .
C32 H32B 0.9600 .
C32 H32C 0.9600 .
N4 C41 1.438(11) 2_756
N4 C41 1.438(11) .
N4 C42 1.452(12) .
N4 C42 1.452(12) 2_756
C41 H41A 0.9600 .
C41 H41B 0.9600 .
C41 H41C 0.9600 .
C42 H42A 0.9600 .
C42 H42B 0.9600 .
C42 H42C 0.9600 .
